data_1004100
loop_
_publ_author_name
'Elbali, B'
'Boukhari, A'
'Aride, J'
'Abraham, F'

_publ_section_title 'The crystal structure of SrNi~2~(PO4/4)~2~'
_journal_coden_ASTM JSSCBI
_journal_name_full 'Journal of Solid State Chemistry'
_journal_page_first 453
_journal_page_last 459
_journal_paper_doi 10.1006/jssc.1993.1180
_journal_volume 104
_journal_year 1993
_chemical_formula_structural 'Sr Ni2 (P O4)2'
_chemical_formula_sum 'Ni2 O8 P2 Sr'
_chemical_name_systematic 'Strontium dinickel phosphate'
_space_group_IT_number 2
_symmetry_cell_setting triclinic
_symmetry_Int_Tables_number 2
_symmetry_space_group_name_Hall '-P 1'
_symmetry_space_group_name_H-M 'P -1'
_cell_angle_alpha 110.58(1)
_cell_angle_beta 100.87(1)
_cell_angle_gamma 98.01(1)
_cell_formula_units_Z 2
_cell_length_a 5.468(1)
_cell_length_b 6.667(1)
_cell_length_c 9.156(1)
_cell_volume 299.1
_refine_ls_R_factor_all 0.032
_cod_database_code 1004100

loop_
_symmetry_equiv_pos_as_xyz
x,y,z
-x,-y,-z

loop_
_atom_site_label
_atom_site_type_symbol
_atom_site_symmetry_multiplicity
_atom_site_Wyckoff_symbol
_atom_site_fract_x
_atom_site_fract_y
_atom_site_fract_z
_atom_site_occupancy
_atom_site_attached_hydrogens
_atom_site_calc_flag
Sr1 Sr2+ 2 i 0.75692(8) 0.79799(6) 0.55526(5) 1. 0 d
Ni1 Ni2+ 2 i 0.14162(10) 0.85599(9) 0.05986(6) 1. 0 d
Ni2 Ni2+ 2 i 0.49302(11) 0.41054(9) 0.15471(6) 1. 0 d
P1 P5+ 2 i 0.6550(2) -0.0266(2) 0.1963(1) 1. 0 d
P2 P5+ 2 i 0.1072(2) 0.5704(2) 0.2581(1) 1. 0 d
O1 O2- 2 i 0.1193(6) 0.4048(5) 0.0919(4) 1. 0 d
O2 O2- 2 i 0.5029(6) 0.7327(5) 0.0814(4) 1. 0 d
O3 O2- 2 i 0.8787(6) 0.0453(5) 0.1316(4) 1. 0 d
O4 O2- 2 i 0.4535(6) 0.1170(5) 0.1862(4) 1. 0 d
O5 O2- 2 i 0.1516(6) 0.8036(5) 0.2625(4) 1. 0 d
O6 O2- 2 i 0.8542(6) 0.5111(5) 0.2984(4) 1. 0 d
O7 O2- 2 i 0.7497(6) 0.0013(5) 0.3698(4) 1. 0 d
O8 O2- 2 i 0.3381(6) 0.5464(5) 0.3734(4) 1. 0 d

loop_
_atom_type_symbol
_atom_type_oxidation_number
Sr2+ 2.000
Ni2+ 2.000
P5+ 5.000
O2- -2.000
